data_4035455
loop_
_publ_author_name
'Mishra, Aniket'
'Mukherjee, Upasana'
'Vats, Tripta Kumari'
'Deb, Indubhusan'

_publ_section_title
;
 Ir(III)/MPAA-Catalyzed Mild and Selective C-H Amidation of N-Sulfonyl
 Ketimines: Access To Benzosultam-Fused Quinazolines/Quinazolinones.
;
_journal_issue 7
_journal_name_full 'The Journal of organic chemistry'
_journal_page_first 3756
_journal_page_last 3767
_journal_paper_doi 10.1021/acs.joc.8b00125
_journal_volume 83
_journal_year 2018
_chemical_formula_moiety 'C14 H10 N2 O3 S'
_chemical_formula_sum 'C14 H10 N2 O3 S'
_chemical_formula_weight 286.30
_space_group_crystal_system monoclinic
_space_group_IT_number 14
_space_group_name_Hall '-P 2ybc'
_space_group_name_H-M_alt 'P 1 21/c 1'
_atom_sites_solution_hydrogens geom
_atom_sites_solution_primary dual
_audit_creation_date 2017-11-30
_audit_creation_method
;
Olex2 1.2
(compiled 2016.09.09 svn.r3337 for OlexSys, GUI svn.r5381)
;
_cell_angle_alpha 90
_cell_angle_beta 103.601(4)
_cell_angle_gamma 90
_cell_formula_units_Z 4
_cell_length_a 12.5986(9)
_cell_length_b 5.4124(3)
_cell_length_c 18.4775(11)
_cell_measurement_reflns_used 10627
_cell_measurement_temperature 296(2)
_cell_measurement_theta_max 27.53
_cell_measurement_theta_min 2.48
_cell_volume 1224.62(13)
_computing_cell_refinement 'SAINT v8.34A (Bruker, 2013)'
_computing_data_reduction 'SAINT v8.34A (Bruker, 2013)'
_computing_molecular_graphics 'Olex2 (Dolomanov et al., 2009)'
_computing_publication_material 'Olex2 (Dolomanov et al., 2009)'
_computing_structure_refinement 'ShelXL (Sheldrick, 2015)'
_computing_structure_solution 'ShelXT (Sheldrick, 2015)'
_diffrn_ambient_temperature 296.15
_diffrn_measured_fraction_theta_full 0.969
_diffrn_measured_fraction_theta_max 0.999
_diffrn_measurement_device_type 'Bruker APEX-II CCD'
_diffrn_measurement_method '\f and \w scans'
_diffrn_radiation_type MoK\a
_diffrn_radiation_wavelength 0.71073
_diffrn_reflns_av_R_equivalents 0.0402
_diffrn_reflns_av_unetI/netI 0.0213
_diffrn_reflns_Laue_measured_fraction_full 0.969
_diffrn_reflns_Laue_measured_fraction_max 0.999
_diffrn_reflns_limit_h_max 14
_diffrn_reflns_limit_h_min -14
_diffrn_reflns_limit_k_max 6
_diffrn_reflns_limit_k_min -6
_diffrn_reflns_limit_l_max 21
_diffrn_reflns_limit_l_min -21
_diffrn_reflns_number 13787
_diffrn_reflns_point_group_measured_fraction_full 0.969
_diffrn_reflns_point_group_measured_fraction_max 0.999
_diffrn_reflns_theta_full 25.242
_diffrn_reflns_theta_max 24.997
_diffrn_reflns_theta_min 2.477
_diffrn_standards_number 0
_exptl_absorpt_coefficient_mu 0.273
_exptl_absorpt_correction_T_max 0.7455
_exptl_absorpt_correction_T_min 0.6651
_exptl_absorpt_correction_type multi-scan
_exptl_absorpt_process_details
'SADABS-2014/5 (Bruker,2014/5) was used for absorption correction. wR2(int) was 0.1026 before and 0.0397 after correction. The Ratio of minimum to maximum transmission is 0.8922. The \l/2 correction factor is 0.00150.'
_exptl_crystal_colour colourless
_exptl_crystal_colour_primary colourless
_exptl_crystal_density_diffrn 1.553
_exptl_crystal_description BLOCK
_exptl_crystal_F_000 592
_exptl_crystal_preparation 'Slow Evaporation'
_exptl_crystal_recrystallization_method 'Acetone-D6 Solvent'
_exptl_crystal_size_max 0.75
_exptl_crystal_size_mid 0.42
_exptl_crystal_size_min 0.35
_refine_diff_density_max 0.303
_refine_diff_density_min -0.326
_refine_diff_density_rms 0.048
_refine_ls_extinction_method none
_refine_ls_goodness_of_fit_ref 1.069
_refine_ls_hydrogen_treatment constr
_refine_ls_matrix_type full
_refine_ls_number_parameters 181
_refine_ls_number_reflns 2159
_refine_ls_number_restraints 0
_refine_ls_restrained_S_all 1.069
_refine_ls_R_factor_all 0.0345
_refine_ls_R_factor_gt 0.0326
_refine_ls_shift/su_max 0.000
_refine_ls_shift/su_mean 0.000
_refine_ls_structure_factor_coef Fsqd
_refine_ls_weighting_details 'w=1/[\s^2^(Fo^2^)+(0.0487P)^2^+0.5358P] where P=(Fo^2^+2Fc^2^)/3'
_refine_ls_weighting_scheme calc
_refine_ls_wR_factor_gt 0.0876
_refine_ls_wR_factor_ref 0.0898
_reflns_Friedel_coverage 0.000
_reflns_number_gt 2020
_reflns_number_total 2159
_reflns_threshold_expression 'I > 2\s(I)'
_cod_data_source_file jo8b00125_si_002.cif
_cod_data_source_block um01-72_a
_cod_database_code 4035455
_shelxl_version_number 2014/6
_shelx_space_group_comment
;
The symmetry employed for this shelxl refinement is uniquely defined
by the following loop, which should always be used as a source of
symmetry information in preference to the above space-group names.
They are only intended as comments.
;
_shelx_estimated_absorpt_t_max 0.910
_shelx_estimated_absorpt_t_min 0.821
_olex2_refinement_description
;
1. Fixed Uiso
 At 1.2 times of:
  All C(H) groups, All N(H) groups
2.a Ternary CH refined with riding coordinates:
 C14(H14)
2.b Aromatic/amide H refined with riding coordinates:
 N2(H2), C2(H2A), C3(H3), C4(H4), C5(H5), C9(H9), C10(H10), C11(H11), C12(H12)
;
_olex2_submission_special_instructions 'No special instructions were received'

loop_
_space_group_symop_operation_xyz
'x, y, z'
'-x, y+1/2, -z+1/2'
'-x, -y, -z'
'x, -y-1/2, z-1/2'

loop_
_atom_site_label
_atom_site_type_symbol
_atom_site_fract_x
_atom_site_fract_y
_atom_site_fract_z
_atom_site_U_iso_or_equiv
_atom_site_adp_type
_atom_site_occupancy
_atom_site_site_symmetry_order
_atom_site_calc_flag
_atom_site_refinement_flags_posn
S1 S 0.27460(3) 0.52678(8) 0.49789(2) 0.03352(15) Uani 1 1 d .
O1 O 0.32676(11) 0.3003(3) 0.48937(8) 0.0541(4) Uani 1 1 d .
O2 O 0.23362(13) 0.6702(3) 0.43326(7) 0.0578(4) Uani 1 1 d .
O3 O 0.07946(10) 0.2124(2) 0.46111(6) 0.0408(3) Uani 1 1 d .
N1 N 0.17913(11) 0.4810(2) 0.54507(7) 0.0325(3) Uani 1 1 d .
N2 N 0.04991(10) 0.2356(2) 0.57743(7) 0.0323(3) Uani 1 1 d .
H2 H -0.0132 0.1665 0.5648 0.039 Uiso 1 1 calc R
C1 C 0.29440(12) 0.7671(3) 0.62215(8) 0.0287(3) Uani 1 1 d .
C2 C 0.33874(14) 0.9411(3) 0.67607(9) 0.0367(4) Uani 1 1 d .
H2A H 0.3014 0.9886 0.7117 0.044 Uiso 1 1 calc R
C3 C 0.43922(15) 1.0423(4) 0.67583(11) 0.0466(5) Uani 1 1 d .
H3 H 0.4696 1.1581 0.7120 0.056 Uiso 1 1 calc R
C4 C 0.49567(15) 0.9762(4) 0.62343(12) 0.0509(5) Uani 1 1 d .
H4 H 0.5641 1.0439 0.6254 0.061 Uiso 1 1 calc R
C5 C 0.45129(14) 0.8104(4) 0.56808(11) 0.0437(4) Uani 1 1 d .
H5 H 0.4879 0.7663 0.5318 0.052 Uiso 1 1 calc R
C6 C 0.35027(13) 0.7122(3) 0.56856(9) 0.0322(3) Uani 1 1 d .
C7 C 0.10018(12) 0.3011(3) 0.52360(8) 0.0302(3) Uani 1 1 d .
C8 C 0.09668(12) 0.2757(3) 0.65367(9) 0.0291(3) Uani 1 1 d .
C9 C 0.07224(13) 0.1180(3) 0.70618(9) 0.0364(4) Uani 1 1 d .
H9 H 0.0223 -0.0095 0.6916 0.044 Uiso 1 1 calc R
C10 C 0.12230(14) 0.1506(3) 0.78023(10) 0.0412(4) Uani 1 1 d .
H10 H 0.1062 0.0446 0.8158 0.049 Uiso 1 1 calc R
C11 C 0.19615(14) 0.3396(4) 0.80180(9) 0.0426(4) Uani 1 1 d .
H11 H 0.2299 0.3609 0.8519 0.051 Uiso 1 1 calc R
C12 C 0.22000(14) 0.4973(3) 0.74913(9) 0.0356(4) Uani 1 1 d .
H12 H 0.2698 0.6248 0.7640 0.043 Uiso 1 1 calc R
C13 C 0.17063(12) 0.4682(3) 0.67431(8) 0.0278(3) Uani 1 1 d .
C14 C 0.18667(11) 0.6347(3) 0.61227(8) 0.0271(3) Uani 1 1 d .
H14 H 0.1278 0.7572 0.6020 0.033 Uiso 1 1 calc R

loop_
_atom_site_aniso_label
_atom_site_aniso_U_11
_atom_site_aniso_U_22
_atom_site_aniso_U_33
_atom_site_aniso_U_23
_atom_site_aniso_U_13
_atom_site_aniso_U_12
S1 0.0389(3) 0.0341(2) 0.0284(2) -0.00189(15) 0.00973(17) -0.00350(16)
O1 0.0522(8) 0.0480(8) 0.0662(9) -0.0182(7) 0.0220(7) 0.0039(6)
O2 0.0803(10) 0.0567(8) 0.0308(7) 0.0091(6) 0.0020(6) -0.0179(8)
O3 0.0473(7) 0.0404(7) 0.0312(6) -0.0091(5) 0.0023(5) -0.0109(5)
N1 0.0340(7) 0.0341(7) 0.0293(7) -0.0077(5) 0.0076(6) -0.0074(6)
N2 0.0262(6) 0.0334(7) 0.0354(7) -0.0053(6) 0.0035(5) -0.0062(5)
C1 0.0280(7) 0.0251(7) 0.0306(8) 0.0022(6) 0.0019(6) -0.0002(6)
C2 0.0378(9) 0.0330(8) 0.0362(9) -0.0040(7) 0.0026(7) -0.0043(7)
C3 0.0442(10) 0.0426(10) 0.0453(10) -0.0026(8) -0.0048(8) -0.0137(8)
C4 0.0329(9) 0.0584(12) 0.0574(12) 0.0053(9) 0.0026(8) -0.0155(8)
C5 0.0351(9) 0.0485(10) 0.0488(10) 0.0041(8) 0.0124(7) -0.0041(8)
C6 0.0319(8) 0.0310(8) 0.0322(8) 0.0020(6) 0.0045(6) -0.0009(6)
C7 0.0280(7) 0.0266(7) 0.0318(8) -0.0036(6) -0.0009(6) 0.0002(6)
C8 0.0248(7) 0.0296(8) 0.0330(8) -0.0044(6) 0.0068(6) 0.0020(6)
C9 0.0343(8) 0.0344(8) 0.0440(9) -0.0017(7) 0.0159(7) -0.0034(7)
C10 0.0442(9) 0.0443(10) 0.0399(9) 0.0059(8) 0.0193(7) 0.0007(8)
C11 0.0447(10) 0.0527(11) 0.0303(9) 0.0003(8) 0.0087(7) 0.0008(8)
C12 0.0355(8) 0.0384(9) 0.0318(8) -0.0047(7) 0.0054(7) -0.0034(7)
C13 0.0258(7) 0.0272(7) 0.0311(8) -0.0032(6) 0.0081(6) 0.0023(6)
C14 0.0259(7) 0.0249(7) 0.0286(7) -0.0046(6) 0.0024(6) 0.0009(6)

loop_
_atom_type_symbol
_atom_type_description
_atom_type_scat_dispersion_real
_atom_type_scat_dispersion_imag
_atom_type_scat_source
C C 0.0033 0.0016 'International Tables Vol C Tables 4.2.6.8 and 6.1.1.4'
H H 0.0000 0.0000 'International Tables Vol C Tables 4.2.6.8 and 6.1.1.4'
N N 0.0061 0.0033 'International Tables Vol C Tables 4.2.6.8 and 6.1.1.4'
O O 0.0106 0.0060 'International Tables Vol C Tables 4.2.6.8 and 6.1.1.4'
S S 0.1246 0.1234 'International Tables Vol C Tables 4.2.6.8 and 6.1.1.4'

loop_
_geom_angle_atom_site_label_1
_geom_angle_atom_site_label_2
_geom_angle_atom_site_label_3
_geom_angle
O1 S1 N1 109.95(8)
O1 S1 C6 113.28(8)
O2 S1 O1 117.86(9)
O2 S1 N1 111.03(8)
O2 S1 C6 110.06(8)
N1 S1 C6 91.64(7)
C7 N1 S1 121.02(11)
C7 N1 C14 122.50(13)
C14 N1 S1 116.43(10)
C7 N2 H2 118.7
C7 N2 C8 122.61(13)
C8 N2 H2 118.7
C2 C1 C14 127.44(14)
C6 C1 C2 118.36(15)
C6 C1 C14 114.13(13)
C1 C2 H2A 120.6
C3 C2 C1 118.77(17)
C3 C2 H2A 120.6
C2 C3 H3 119.2
C4 C3 C2 121.67(18)
C4 C3 H3 119.2
C3 C4 H4 119.8
C3 C4 C5 120.35(17)
C5 C4 H4 119.8
C4 C5 H5 121.3
C4 C5 C6 117.38(17)
C6 C5 H5 121.3
C1 C6 S1 112.42(12)
C1 C6 C5 123.36(16)
C5 C6 S1 124.02(13)
O3 C7 N1 121.87(15)
O3 C7 N2 124.22(14)
N2 C7 N1 113.91(13)
C9 C8 N2 119.79(14)
C9 C8 C13 121.11(15)
C13 C8 N2 119.03(14)
C8 C9 H9 120.2
C10 C9 C8 119.56(16)
C10 C9 H9 120.2
C9 C10 H10 119.9
C9 C10 C11 120.22(16)
C11 C10 H10 119.9
C10 C11 H11 120.0
C10 C11 C12 119.99(16)
C12 C11 H11 120.0
C11 C12 H12 119.6
C11 C12 C13 120.83(16)
C13 C12 H12 119.6
C8 C13 C14 116.12(13)
C12 C13 C8 118.29(15)
C12 C13 C14 125.55(14)
N1 C14 C1 104.32(12)
N1 C14 C13 107.95(12)
N1 C14 H14 108.7
C1 C14 C13 118.00(12)
C1 C14 H14 108.7
C13 C14 H14 108.7

loop_
_geom_bond_atom_site_label_1
_geom_bond_atom_site_label_2
_geom_bond_distance
S1 O1 1.4168(14)
S1 O2 1.4159(13)
S1 N1 1.6617(14)
S1 C6 1.7424(16)
O3 C7 1.2204(19)
N1 C7 1.382(2)
N1 C14 1.4791(19)
N2 H2 0.8600
N2 C7 1.346(2)
N2 C8 1.410(2)
C1 C2 1.389(2)
C1 C6 1.376(2)
C1 C14 1.507(2)
C2 H2A 0.9300
C2 C3 1.380(3)
C3 H3 0.9300
C3 C4 1.377(3)
C4 H4 0.9300
C4 C5 1.376(3)
C5 H5 0.9300
C5 C6 1.381(2)
C8 C9 1.381(2)
C8 C13 1.390(2)
C9 H9 0.9300
C9 C10 1.377(2)
C10 H10 0.9300
C10 C11 1.377(3)
C11 H11 0.9300
C11 C12 1.380(2)
C12 H12 0.9300
C12 C13 1.385(2)
C13 C14 1.509(2)
C14 H14 0.9800
